data_1533779
loop_
_publ_author_name
'Blasco, J.'
'Garcia, J.'
'Sanchez, M.C.'
'Campo, J.'
'Subias, G.'
'Perez-Cacho, J.'

_publ_section_title
;
 Magnetic properties of La Ni1-x Mnx O3+d perovskites
;
_journal_name_full 'The European Physical Journal B'
_journal_page_first 469
_journal_page_last 479
_journal_volume 30
_journal_year 2002
_chemical_formula_sum 'La Mn0.5 Ni0.5 O3'
_chemical_name_systematic 'La (Ni0.5 Mn0.5) O3'
_space_group_IT_number 14
_symmetry_space_group_name_Hall '-P 2yn'
_symmetry_space_group_name_H-M 'P 1 21/n 1'
_cell_angle_alpha 90
_cell_angle_beta 89.97
_cell_angle_gamma 90
_cell_formula_units_Z 4
_cell_length_a 5.5031
_cell_length_b 5.454
_cell_length_c 7.7308
_cell_volume 232.031
_citation_journal_id_ASTM EPJBFY
_cod_data_source_file Blasco_EPJBFY_2002_341.cif
_cod_data_source_block La1Mn0.5Ni0.5O3
_cod_original_cell_volume 232.0315
_cod_original_sg_symbol_Hall '-P 2ybc (x-z,y,z)'
_cod_original_formula_sum 'La1 Mn0.5 Ni0.5 O3'
_cod_database_code 1533779

loop_
_symmetry_equiv_pos_as_xyz
x,y,z
-x+1/2,y+1/2,-z+1/2
-x,-y,-z
x-1/2,-y-1/2,z-1/2

loop_
_atom_site_label
_atom_site_type_symbol
_atom_site_fract_x
_atom_site_fract_y
_atom_site_fract_z
_atom_site_occupancy
_atom_site_U_iso_or_equiv
O2 O-2 0.7375 0.283 0.0308 1 0.0
Ni2 Ni+3 0.5 0 0 0.9 0.0
Ni1 Ni+3 0 0.5 0 0.1 0.0
La1 La+3 -0.0026 0.0209 0.2516 1 0.0
O3 O-2 0.2829 0.7335 0.5331 1 0.0
Mn1 Mn+3 0 0.5 0 0.9 0.0
O1 O-2 0.0674 0.4932 0.2443 1 0.0
Mn2 Mn+3 0.5 0 0 0.1 0.0
